data_4116778
loop_
_publ_author_name
'Michael B\"osing'
'Andreas N\"oh'
'Ina Loose'
'Bernt Krebs'

_publ_contact_author
;
Bernt Krebs
Anorganisch-Chemisches Institut
Westfaelische Wilhelms-Universitaet Muenster
Wilhelm-Klemm-Strasse 8
48149 Muenster
Bundesrepublik Deutschland
;
_publ_contact_author_email krebs@uni-muenster.de
_publ_contact_author_fax '0251 833 83 66'
_publ_contact_author_phone '0251 833 31 31'
_publ_section_title
;
 Highly Efficient Catalysts in Directed Oxygen-Transfer Processes:
 Synthesis, Structures of Novel Manganese-Containing Heteropolyanions, and
 Applications in Regioselective Epoxidation of Dienes with Hydrogen
 Peroxide
;
_journal_name_full 'Journal of the American Chemical Society'
_journal_page_first 7252
_journal_page_last 7259
_journal_paper_doi 10.1021/ja974281v
_journal_volume 120
_journal_year 1998
_chemical_formula_sum 'H84 Mn4 Na8 O108 Te2 W18'
_chemical_formula_weight 5780.85
_chemical_name_systematic
; 
 ? 
;
_space_group_IT_number 14
_symmetry_cell_setting monoclinic
_symmetry_space_group_name_Hall '-P 2yn'
_symmetry_space_group_name_H-M 'P 1 21/n 1'
_atom_sites_solution_hydrogens geom
_atom_sites_solution_primary direct
_atom_sites_solution_secondary difmap
_audit_creation_method SHELXL
_cell_angle_alpha 90.00
_cell_angle_beta 100.67(3)
_cell_angle_gamma 90.00
_cell_formula_units_Z 2
_cell_length_a 12.456(2)
_cell_length_b 12.812(3)
_cell_length_c 29.579(6)
_cell_measurement_temperature 193(2)
_cell_volume 4638.8(17)
_computing_structure_refinement 'SHELXL-93 (Sheldrick, 1993)'
_computing_structure_solution 'SHELXS-86 (Sheldrick, 1990)'
_diffrn_ambient_temperature 193(2)
_diffrn_radiation_monochromator graphite
_diffrn_radiation_source 'fine-focus sealed tube'
_diffrn_radiation_type MoK\a
_diffrn_radiation_wavelength 0.71073
_diffrn_reflns_av_R_equivalents 0.0830
_diffrn_reflns_av_sigmaI/netI 0.0574
_diffrn_reflns_limit_h_max 15
_diffrn_reflns_limit_h_min -15
_diffrn_reflns_limit_k_max 15
_diffrn_reflns_limit_k_min -15
_diffrn_reflns_limit_l_max 34
_diffrn_reflns_limit_l_min -36
_diffrn_reflns_number 32518
_diffrn_reflns_theta_max 26.05
_diffrn_reflns_theta_min 4.36
_exptl_absorpt_coefficient_mu 23.527
_exptl_crystal_density_diffrn 4.139
_exptl_crystal_F_000 5144
_refine_diff_density_max 2.761
_refine_diff_density_min -1.792
_refine_diff_density_rms 0.337
_refine_ls_extinction_coef 0.00011(2)
_refine_ls_extinction_expression Fc^*^=kFc[1+0.001xFc^2^\l^3^/sin(2\q)]^-1/4^
_refine_ls_extinction_method SHELXL
_refine_ls_goodness_of_fit_all 1.043
_refine_ls_goodness_of_fit_obs 1.084
_refine_ls_matrix_type full
_refine_ls_number_parameters 372
_refine_ls_number_reflns 9014
_refine_ls_number_restraints 0
_refine_ls_restrained_S_all 1.044
_refine_ls_restrained_S_obs 1.084
_refine_ls_R_factor_all 0.0606
_refine_ls_R_factor_obs 0.0455
_refine_ls_shift/esd_max 4.249
_refine_ls_shift/esd_mean 0.122
_refine_ls_structure_factor_coef Fsqd
_refine_ls_weighting_details 'w=1/[\s^2^(Fo^2^)+(0.0406P)^2^+105.0350P] where P=(Fo^2^+2Fc^2^)/3'
_refine_ls_weighting_scheme calc
_refine_ls_wR_factor_all 0.1071
_refine_ls_wR_factor_obs 0.1000
_reflns_number_observed 7341
_reflns_number_total 9015
_reflns_observed_criterion >2sigma(I)
_cod_data_source_file ja974281v_3.cif
_cod_data_source_block abscor
_cod_depositor_comments
;
The following automatic conversions were performed:

'_refine_ls_weighting_scheme' value 'calc
w=1/[\s^2^(Fo^2^)+(0.0406P)^2^+105.0350P] where P=(Fo^2^+2Fc^2^)/3'
was changed to 'calc'. New tag '_refine_ls_weighting_details' was
created. The value of the new tag was set to
'w=1/[\s^2^(Fo^2^)+(0.0406P)^2^+105.0350P] where P=(Fo^2^+2Fc^2^)/3'.

Automatic conversion script
Id: cif_fix_values 3143 2015-03-26 13:38:13Z robertas 
;
_cod_original_cell_volume 4638.8(16)
_cod_database_code 4116778

loop_
_symmetry_equiv_pos_as_xyz
'x, y, z'
'-x+1/2, y+1/2, -z+1/2'
'-x, -y, -z'
'x-1/2, -y-1/2, z-1/2'

loop_
_atom_site_aniso_label
_atom_site_aniso_U_11
_atom_site_aniso_U_22
_atom_site_aniso_U_33
_atom_site_aniso_U_23
_atom_site_aniso_U_13
_atom_site_aniso_U_12
W1 0.0309(3) 0.0246(3) 0.0210(3) 0.0018(2) 0.0033(2) 0.0006(2)
W2 0.0271(3) 0.0240(3) 0.0210(3) -0.0023(2) -0.0018(2) 0.0007(2)
W3 0.0285(3) 0.0266(3) 0.0233(3) -0.0015(2) 0.0065(2) 0.0012(2)
W4 0.0296(3) 0.0214(3) 0.0214(3) -0.0032(2) 0.0018(2) 0.0004(2)
W5 0.0274(3) 0.0263(3) 0.0253(3) -0.0021(2) 0.0039(2) -0.0034(2)
W6 0.0265(3) 0.0249(3) 0.0245(3) -0.0024(2) 0.0046(2) -0.0028(2)
W7 0.0243(3) 0.0309(3) 0.0253(3) 0.0016(2) 0.0021(2) 0.0041(2)
W8 0.0307(3) 0.0201(3) 0.0216(3) 0.0009(2) 0.0018(2) 0.0023(2)
W9 0.0259(3) 0.0224(3) 0.0206(3) -0.0006(2) 0.0006(2) 0.0017(2)
Te1 0.0231(4) 0.0200(4) 0.0185(4) -0.0011(3) 0.0015(4) 0.0001(3)
Mn1 0.0371(13) 0.0268(11) 0.0226(11) -0.0001(9) -0.0016(10) 0.0050(10)
Mn2 0.0180(9) 0.0089(8) 0.0090(8) -0.0036(6) 0.0001(7) -0.0004(7)
Na1 0.107(10) 0.156(12) 0.163(13) 0.010(10) 0.029(9) -0.006(9)
Na2 0.408(38) 0.394(35) 0.441(39) -0.098(29) 0.068(31) -0.016(28)

loop_
_atom_site_label
_atom_site_type_symbol
_atom_site_fract_x
_atom_site_fract_y
_atom_site_fract_z
_atom_site_U_iso_or_equiv
_atom_site_thermal_displace_type
_atom_site_occupancy
_atom_site_calc_flag
_atom_site_refinement_flags
W1 W -0.04786(5) 0.48393(5) 0.19634(2) 0.02571(14) Uani 1 d .
W2 W 0.18455(5) 0.65378(4) 0.18687(2) 0.02487(14) Uani 1 d .
W3 W -0.22126(5) 0.69460(5) 0.17213(2) 0.02593(14) Uani 1 d .
W4 W 0.01475(5) 0.86559(4) 0.16230(2) 0.02448(14) Uani 1 d .
W5 W -0.26425(5) 0.47540(5) 0.10881(2) 0.02649(14) Uani 1 d .
W6 W 0.18694(5) 0.79702(4) 0.09205(2) 0.02532(14) Uani 1 d .
W7 W -0.30936(5) 0.72531(5) 0.04694(2) 0.02713(14) Uani 1 d .
W8 W -0.09182(5) 0.87804(4) 0.03758(2) 0.02455(14) Uani 1 d .
W9 W -0.13887(5) 0.65125(4) -0.02807(2) 0.02345(14) Uani 1 d .
Te1 Te -0.02076(7) 0.59998(7) 0.08865(3) 0.0208(2) Uani 1 d .
Mn1 Mn 0.1943(2) 0.3785(2) 0.15934(8) 0.0298(5) Uani 1 d .
Mn2 Mn -0.1770(2) 0.36817(13) 0.00768(6) 0.0123(4) Uani 1 d .
O1 O -0.0287(9) 0.4160(9) 0.2478(4) 0.036(3) Uiso 1 d .
O2 O 0.0267(9) 0.4117(9) 0.1610(4) 0.034(2) Uiso 1 d .
O3 O 0.0638(8) 0.5876(8) 0.2076(3) 0.025(2) Uiso 1 d .
O4 O -0.1845(9) 0.4199(8) 0.1654(4) 0.030(2) Uiso 1 d .
O5 O -0.1451(9) 0.5995(8) 0.2149(4) 0.029(2) Uiso 1 d .
O6 O -0.1131(8) 0.5855(8) 0.1321(3) 0.026(2) Uiso 1 d .
O7 O 0.2863(10) 0.6378(9) 0.2354(4) 0.037(3) Uiso 1 d .
O8 O 0.1990(9) 0.5431(8) 0.1512(4) 0.031(2) Uiso 1 d .
O9 O 0.2622(8) 0.7404(8) 0.1492(3) 0.026(2) Uiso 1 d .
O10 O 0.1177(9) 0.7877(8) 0.2045(4) 0.029(2) Uiso 1 d .
O11 O 0.0563(8) 0.7079(7) 0.1248(3) 0.022(2) Uiso 1 d .
O12 O -0.3032(9) 0.7603(9) 0.2041(4) 0.035(3) Uiso 1 d .
O13 O -0.2656(9) 0.7513(8) 0.1131(4) 0.031(2) Uiso 1 d .
O14 O -0.0989(9) 0.7859(8) 0.1797(4) 0.029(2) Uiso 1 d .
O15 O -0.3147(9) 0.5809(8) 0.1495(4) 0.032(2) Uiso 1 d .
O16 O 0.0061(9) 0.9790(8) 0.1918(4) 0.034(2) Uiso 1 d .
O17 O -0.0776(8) 0.8890(8) 0.1043(4) 0.027(2) Uiso 1 d .
O18 O 0.1345(8) 0.9012(8) 0.1325(4) 0.028(2) Uiso 1 d .
O19 O -0.3726(10) 0.3924(9) 0.0996(4) 0.039(3) Uiso 1 d .
O20 O -0.1736(10) 0.4245(9) 0.0739(4) 0.039(3) Uiso 1 d .
O21 O -0.3155(9) 0.5825(8) 0.0630(4) 0.028(2) Uiso 1 d .
O22 O 0.2915(10) 0.8666(10) 0.0740(4) 0.043(3) Uiso 1 d .
O23 O -0.1838(9) 0.3239(8) -0.0618(4) 0.032(2) Uiso 1 d .
O24 O 0.0595(8) 0.8453(7) 0.0493(3) 0.024(2) Uiso 1 d .
O25 O -0.4444(10) 0.7609(9) 0.0372(4) 0.040(3) Uiso 1 d .
O26 O -0.2877(8) 0.6956(8) -0.0123(4) 0.028(2) Uiso 1 d .
O27 O -0.2437(8) 0.8612(8) 0.0402(3) 0.027(2) Uiso 1 d .
O28 O -0.1180(8) 0.6900(7) 0.0502(3) 0.025(2) Uiso 1 d .
O29 O -0.0952(10) 1.0073(9) 0.0231(4) 0.037(3) Uiso 1 d .
O30 O -0.1167(9) 0.8107(8) -0.0187(4) 0.028(2) Uiso 1 d .
O31 O 0.1738(9) 0.3412(9) 0.0884(4) 0.034(2) Uiso 1 d .
O32 O 0.0041(10) 0.6331(9) -0.0161(4) 0.040(3) Uiso 1 d .
O33 O -0.1793(10) 0.5233(10) -0.0162(4) 0.042(3) Uiso 1 d .
OW1 O 0.2508(13) 0.4037(12) 0.2336(6) 0.062(4) Uiso 1 d .
OW2 O 0.3722(18) 0.3706(16) 0.1550(7) 0.090(6) Uiso 1 d .
OW3 O 0.1914(13) 0.2141(12) 0.1741(5) 0.058(4) Uiso 1 d .
OW4 O -0.1788(11) 0.2094(10) 0.0337(5) 0.048(3) Uiso 1 d .
OW5 O -0.3568(13) 0.3607(12) -0.0067(5) 0.059(4) Uiso 1 d .
Na1 Na -0.6241(13) 0.8298(13) 0.0059(6) 0.142(5) Uani 1 d .
Na2 Na 0.4786(32) 0.7950(29) 0.1874(14) 0.415(16) Uani 1 d .
Na3 Na 0.4505(85) 0.5412(75) 0.2248(34) 0.311(40) Uiso 0.50 d P
Na4 Na 0.5347(82) 0.4739(72) 0.2012(33) 0.322(39) Uiso 0.50 d P
Na5 Na 0.4174(41) 0.3794(37) 0.0821(17) 0.173(16) Uiso 0.50 d P
Na6 Na 0.4298(21) 0.4633(20) 0.0512(9) 0.092(7) Uiso 0.50 d P
OW6 O -0.1425(8) 1.1054(8) 0.1850(4) 0.027(2) Uiso 1 d .
OW7 O -0.3230(11) 0.4509(10) -0.0981(5) 0.048(3) Uiso 1 d .
OW8 O -0.1285(12) 0.4368(11) 0.3139(5) 0.056(4) Uiso 1 d .
OW9 O -0.0775(14) 0.2073(13) 0.1268(6) 0.066(4) Uiso 1 d .
OW10 O -0.2658(16) 0.2363(15) 0.1966(7) 0.079(5) Uiso 1 d .
OW11 O -0.2899(16) 0.4879(14) 0.2613(7) 0.079(5) Uiso 1 d .
OW12 O 0.1079(17) 0.1036(15) 0.1026(7) 0.085(5) Uiso 1 d .
OW13 O -0.2694(17) 1.0021(15) 0.1279(7) 0.083(5) Uiso 1 d .
OW14 O -0.0155(17) 0.1902(15) 0.2471(7) 0.084(5) Uiso 1 d .
OW15 O 0.3312(20) 0.9861(19) 0.1854(8) 0.108(7) Uiso 1 d .
OW16 O -0.3902(22) 0.1659(19) 0.0744(9) 0.114(8) Uiso 1 d .
OW17 O -0.3915(28) 1.0089(25) -0.0073(12) 0.147(11) Uiso 1 d .
OW18 O 0.5105(30) 0.8663(27) 0.1298(13) 0.163(12) Uiso 1 d .
OW19 O -0.4036(36) 0.8038(32) -0.0882(15) 0.194(15) Uiso 1 d .
OW21 O 0.3863(53) 1.0349(48) 0.0959(21) 0.279(26) Uiso 1 d .
OW20 O -0.5277(33) 0.6172(31) 0.1533(15) 0.081(10) Uiso 0.50 d P
OW21 O -0.5251(46) 0.6594(43) 0.1270(21) 0.120(17) Uiso 0.50 d P
OW22 O 0.4902(53) 0.1934(48) 0.2070(22) 0.143(20) Uiso 0.50 d P
OW23 O -0.0418(38) 0.6064(34) 0.3211(16) 0.099(13) Uiso 0.50 d P

loop_
_atom_type_symbol
_atom_type_description
_atom_type_scat_dispersion_real
_atom_type_scat_dispersion_imag
_atom_type_scat_source
O O 0.0106 0.0060 'International Tables Vol C Tables 4.2.6.8 and 6.1.1.4'
Na Na 0.0362 0.0249 'International Tables Vol C Tables 4.2.6.8 and 6.1.1.4'
Mn Mn 0.3368 0.7283 'International Tables Vol C Tables 4.2.6.8 and 6.1.1.4'
Te Te -0.5308 1.6751 'International Tables Vol C Tables 4.2.6.8 and 6.1.1.4'
W W -0.8490 6.8722 'International Tables Vol C Tables 4.2.6.8 and 6.1.1.4'
H H 0.0000 0.0000 'International Tables Vol C Tables 4.2.6.8 and 6.1.1.4'

loop_
_geom_angle_atom_site_label_1
_geom_angle_atom_site_label_2
_geom_angle_atom_site_label_3
_geom_angle
_geom_angle_site_symmetry_1
_geom_angle_site_symmetry_3
O1 W1 O2 104.6(5) . .
O1 W1 O3 102.6(5) . .
O2 W1 O3 91.2(5) . .
O1 W1 O4 99.6(5) . .
O2 W1 O4 90.6(5) . .
O3 W1 O4 156.4(4) . .
O1 W1 O5 96.9(5) . .
O2 W1 O5 158.5(5) . .
O3 W1 O5 84.2(4) . .
O4 W1 O5 85.5(4) . .
O1 W1 O6 166.3(5) . .
O2 W1 O6 87.3(4) . .
O3 W1 O6 83.5(4) . .
O4 W1 O6 73.1(4) . .
O5 W1 O6 71.3(4) . .
O7 W2 O8 104.7(5) . .
O7 W2 O3 100.3(5) . .
O8 W2 O3 90.5(5) . .
O7 W2 O9 100.1(5) . .
O8 W2 O9 90.0(5) . .
O3 W2 O9 158.8(4) . .
O7 W2 O10 99.1(5) . .
O8 W2 O10 156.1(5) . .
O3 W2 O10 84.7(4) . .
O9 W2 O10 86.3(4) . .
O7 W2 O11 169.2(4) . .
O8 W2 O11 84.3(4) . .
O3 W2 O11 85.4(4) . .
O9 W2 O11 73.6(4) . .
O10 W2 O11 72.0(4) . .
O7 W2 Na3 37.7(17) . .
O8 W2 Na3 71.3(16) . .
O3 W2 Na3 116.9(15) . .
O9 W2 Na3 83.1(16) . .
O10 W2 Na3 131.4(16) . .
O11 W2 Na3 146.2(16) . .
O12 W3 O13 102.6(5) . .
O12 W3 O5 102.9(5) . .
O13 W3 O5 154.3(5) . .
O12 W3 O14 100.2(5) . .
O13 W3 O14 87.8(5) . .
O5 W3 O14 91.5(4) . .
O12 W3 O15 100.3(5) . .
O13 W3 O15 85.1(5) . .
O5 W3 O15 86.6(5) . .
O14 W3 O15 159.2(5) . .
O12 W3 O6 173.4(4) . .
O13 W3 O6 82.1(4) . .
O5 W3 O6 72.2(4) . .
O14 W3 O6 84.6(4) . .
O15 W3 O6 75.2(4) . .
O16 W4 O14 101.5(5) . .
O16 W4 O10 102.1(5) . .
O14 W4 O10 89.2(4) . .
O16 W4 O17 104.0(5) . .
O14 W4 O17 88.4(4) . .
O10 W4 O17 153.7(4) . .
O16 W4 O18 99.2(5) . .
O14 W4 O18 159.3(4) . .
O10 W4 O18 86.5(4) . .
O17 W4 O18 86.6(4) . .
O16 W4 O11 171.3(4) . .
O14 W4 O11 84.7(4) . .
O10 W4 O11 71.6(4) . .
O17 W4 O11 82.1(4) . .
O18 W4 O11 74.7(4) . .
O19 W5 O20 104.3(6) . .
O19 W5 O4 100.1(5) . .
O20 W5 O4 95.1(5) . .
O19 W5 O21 100.4(5) . .
O20 W5 O21 90.9(5) . .
O4 W5 O21 156.5(4) . .
O19 W5 O15 101.1(5) . .
O20 W5 O15 154.4(5) . .
O4 W5 O15 83.9(4) . .
O21 W5 O15 81.0(4) . .
O19 W5 O6 172.3(5) . .
O20 W5 O6 80.3(5) . .
O4 W5 O6 73.1(4) . .
O21 W5 O6 85.6(4) . .
O15 W5 O6 74.9(4) . .
O22 W6 O23 103.8(5) . 3_565
O22 W6 O9 101.1(5) . .
O23 W6 O9 94.3(5) 3_565 .
O22 W6 O24 101.9(5) . .
O23 W6 O24 90.6(5) 3_565 .
O9 W6 O24 154.6(4) . .
O22 W6 O18 100.9(5) . .
O23 W6 O18 155.2(5) 3_565 .
O9 W6 O18 83.4(4) . .
O24 W6 O18 81.8(4) . .
O22 W6 O11 173.5(5) . .
O23 W6 O11 80.3(4) 3_565 .
O9 W6 O11 73.4(4) . .
O24 W6 O11 83.0(4) . .
O18 W6 O11 75.3(4) . .
O25 W7 O26 101.8(5) . .
O25 W7 O21 102.4(5) . .
O26 W7 O21 93.3(4) . .
O25 W7 O27 99.3(5) . .
O26 W7 O27 87.1(4) . .
O21 W7 O27 157.7(4) . .
O25 W7 O13 101.9(5) . .
O26 W7 O13 155.9(5) . .
O21 W7 O13 86.1(4) . .
O27 W7 O13 84.6(4) . .
O25 W7 O28 171.3(5) . .
O26 W7 O28 71.6(4) . .
O21 W7 O28 83.9(4) . .
O27 W7 O28 75.0(4) . .
O13 W7 O28 84.4(4) . .
O29 W8 O30 103.6(5) . .
O29 W8 O24 103.8(5) . .
O30 W8 O24 93.2(4) . .
O29 W8 O27 98.1(5) . .
O30 W8 O27 89.0(4) . .
O24 W8 O27 156.9(4) . .
O29 W8 O17 100.2(5) . .
O30 W8 O17 155.7(4) . .
O24 W8 O17 86.0(4) . .
O27 W8 O17 82.7(4) . .
O29 W8 O28 170.3(5) . .
O30 W8 O28 71.1(4) . .
O24 W8 O28 84.9(4) . .
O27 W8 O28 74.1(4) . .
O17 W8 O28 84.7(4) . .
O31 W9 O32 105.2(5) 3_565 .
O31 W9 O33 103.0(5) 3_565 .
O32 W9 O33 98.7(6) . .
O31 W9 O30 94.8(5) 3_565 .
O32 W9 O30 89.9(5) . .
O33 W9 O30 157.3(5) . .
O31 W9 O26 98.6(5) 3_565 .
O32 W9 O26 154.4(5) . .
O33 W9 O26 84.9(5) . .
O30 W9 O26 78.6(4) . .
O31 W9 O28 162.8(4) 3_565 .
O32 W9 O28 84.6(5) . .
O33 W9 O28 89.1(5) . .
O30 W9 O28 70.7(4) . .
O26 W9 O28 70.1(4) . .
O31 W9 Na5 60.9(9) 3_565 3_565
O32 W9 Na5 159.7(9) . 3_565
O33 W9 Na5 72.4(9) . 3_565
O30 W9 Na5 105.3(8) . 3_565
O26 W9 Na5 45.1(8) . 3_565
O28 W9 Na5 112.9(8) . 3_565
O6 Te1 O28 93.8(4) . .
O6 Te1 O11 89.8(4) . .
O28 Te1 O11 95.5(4) . .
O31 Mn1 O8 96.5(4) . .
O31 Mn1 O2 97.4(4) . .
O8 Mn1 O2 81.5(4) . .
O31 Mn1 OW3 88.7(5) . .
O8 Mn1 OW3 174.8(5) . .
O2 Mn1 OW3 97.9(5) . .
O31 Mn1 OW1 167.8(5) . .
O8 Mn1 OW1 87.5(5) . .
O2 Mn1 OW1 94.6(5) . .
OW3 Mn1 OW1 87.4(6) . .
O31 Mn1 OW2 82.7(6) . .
O8 Mn1 OW2 89.4(6) . .
O2 Mn1 OW2 170.9(6) . .
OW3 Mn1 OW2 91.2(7) . .
OW1 Mn1 OW2 85.8(7) . .
O20 Mn2 O33 89.2(5) . .
O20 Mn2 O23 175.1(4) . .
O33 Mn2 O23 86.1(5) . .
O20 Mn2 O32 92.8(5) . 3_565
O33 Mn2 O32 89.8(5) . 3_565
O23 Mn2 O32 88.2(5) . 3_565
O20 Mn2 OW4 89.5(5) . .
O33 Mn2 OW4 178.1(5) . .
O23 Mn2 OW4 95.2(5) . .
O32 Mn2 OW4 91.6(5) 3_565 .
O20 Mn2 OW5 92.3(5) . .
O33 Mn2 OW5 91.5(5) . .
O23 Mn2 OW5 86.8(5) . .
O32 Mn2 OW5 174.8(5) 3_565 .
OW4 Mn2 OW5 87.2(5) . .
O20 Mn2 Na1 104.4(4) . 3_465
O33 Mn2 Na1 132.6(4) . 3_465
O23 Mn2 Na1 78.2(4) . 3_465
O32 Mn2 Na1 133.3(4) 3_565 3_465
OW4 Mn2 Na1 46.6(5) . 3_465
OW5 Mn2 Na1 43.7(5) . 3_465
W1 O1 Na2 167.9(12) . 2_545
W1 O2 Mn1 137.2(6) . .
W1 O3 W2 147.1(6) . .
W5 O4 W1 121.2(5) . .
W3 O5 W1 122.5(5) . .
Te1 O6 W1 116.6(5) . .
Te1 O6 W5 114.5(5) . .
W1 O6 W5 92.5(3) . .
Te1 O6 W3 138.4(5) . .
W1 O6 W3 93.8(4) . .
W5 O6 W3 90.1(3) . .
W2 O7 Na3 116.7(23) . .
W2 O8 Mn1 135.2(6) . .
W6 O9 W2 120.3(5) . .
W6 O9 Na2 122.4(10) . .
W2 O9 Na2 116.9(10) . .
W4 O10 W2 122.5(5) . .
Te1 O11 W2 115.7(4) . .
Te1 O11 W6 116.1(4) . .
W2 O11 W6 92.5(3) . .
Te1 O11 W4 137.9(5) . .
W2 O11 W4 93.6(3) . .
W6 O11 W4 90.4(3) . .
W3 O12 Na2 130.8(10) . 1_455
W3 O13 W7 147.4(6) . .
W4 O14 W3 157.5(6) . .
W3 O15 W5 119.4(6) . .
W3 O15 Na4 125.1(19) . 1_455
W5 O15 Na4 107.4(19) . 1_455
W4 O16 Na3 137.5(22) . 2
W4 O17 W8 145.6(6) . .
W4 O18 W6 119.2(5) . .
W5 O19 Na5 144.9(12) . 1_455
W5 O19 Na6 118.8(8) . 1_455
Na5 O19 Na6 31.0(11) 1_455 1_455
W5 O20 Mn2 139.9(7) . .
W7 O21 W5 146.0(6) . .
W6 O22 Na1 127.2(7) . 1_655
W6 O23 Mn2 135.3(6) 3_565 .
W8 O24 W6 148.7(6) . .
W7 O25 Na1 165.6(8) . .
W7 O26 W9 124.0(5) . .
W7 O26 Na5 131.0(12) . 3_565
W9 O26 Na5 100.0(12) . 3_565
W7 O26 Na6 110.1(7) . 3_565
W9 O26 Na6 103.4(6) . 3_565
Na5 O26 Na6 30.7(11) 3_565 3_565
W8 O27 W7 122.7(5) . .
Te1 O28 W9 114.1(5) . .
Te1 O28 W7 131.0(5) . .
W9 O28 W7 94.2(4) . .
Te1 O28 W8 126.7(5) . .
W9 O28 W8 92.9(3) . .
W7 O28 W8 88.2(3) . .
W8 O30 W9 125.2(5) . .
W9 O31 Mn1 162.4(7) 3_565 .
W9 O32 Mn2 171.4(7) . 3_565
W9 O33 Mn2 162.5(7) . .
Mn1 OW1 Na3 96.5(19) . .
Mn1 OW2 Na5 117.4(15) . .
Mn1 OW2 Na4 129.1(25) . .
Na5 OW2 Na4 99.5(26) . .
Mn1 OW2 Na3 97.1(21) . .
Na5 OW2 Na3 119.4(23) . .
Na4 OW2 Na3 32.0(24) . .
Mn2 OW4 Na1 95.3(6) . 3_465
Mn2 OW5 Na1 98.0(7) . 3_465
Mn2 OW5 Na6 107.4(8) . 3_565
Na1 OW5 Na6 144.7(9) 3_465 3_565
OW17 Na1 O25 106.2(12) 3_475 .
OW17 Na1 OW16 88.5(13) 3_475 3_465
O25 Na1 OW16 98.8(9) . 3_465
OW17 Na1 OW5 178.3(13) 3_475 3_465
O25 Na1 OW5 73.7(6) . 3_465
OW16 Na1 OW5 93.3(9) 3_465 3_465
OW17 Na1 O22 81.2(11) 3_475 1_455
O25 Na1 O22 105.0(8) . 1_455
OW16 Na1 O22 155.9(10) 3_465 1_455
OW5 Na1 O22 97.2(7) 3_465 1_455
OW17 Na1 OW4 106.4(12) 3_475 3_465
O25 Na1 OW4 147.2(8) . 3_465
OW16 Na1 OW4 78.1(9) 3_465 3_465
OW5 Na1 OW4 73.9(6) 3_465 3_465
O22 Na1 OW4 83.9(6) 1_455 3_465
OW17 Na1 Mn2 141.4(12) 3_475 3_465
O25 Na1 Mn2 111.2(6) . 3_465
OW16 Na1 Mn2 94.7(8) 3_465 3_465
OW5 Na1 Mn2 38.3(4) 3_465 3_465
O22 Na1 Mn2 80.5(5) 1_455 3_465
OW4 Na1 Mn2 38.0(4) 3_465 3_465
OW18 Na2 OW14 156.1(23) . 2
OW18 Na2 O1 108.0(19) . 2
OW14 Na2 O1 74.5(13) 2 2
OW18 Na2 OW20 93.9(20) . 1_655
OW14 Na2 OW20 78.2(16) 2 1_655
O1 Na2 OW20 151.6(21) 2 1_655
OW18 Na2 OW21 72.1(20) . 1_655
OW14 Na2 OW21 99.7(20) 2 1_655
O1 Na2 OW21 166.1(23) 2 1_655
OW20 Na2 OW21 22.1(14) 1_655 1_655
OW18 Na2 OW8 54.9(14) . 2
OW14 Na2 OW8 112.4(16) 2 2
O1 Na2 OW8 59.5(9) 2 2
OW20 Na2 OW8 126.9(19) 1_655 2
OW21 Na2 OW8 113.2(20) 1_655 2
OW18 Na2 O12 83.2(17) . 1_655
OW14 Na2 O12 73.6(12) 2 1_655
O1 Na2 O12 82.0(12) 2 1_655
OW20 Na2 O12 83.0(15) 1_655 1_655
OW21 Na2 O12 84.3(17) 1_655 1_655
OW8 Na2 O12 54.6(9) 2 1_655
OW18 Na2 O9 95.6(18) . .
OW14 Na2 O9 102.5(15) 2 .
O1 Na2 O9 123.9(15) 2 .
OW20 Na2 O9 69.7(13) 1_655 .
OW21 Na2 O9 69.4(16) 1_655 .
OW8 Na2 O9 143.4(17) 2 .
O12 Na2 O9 152.6(15) 1_655 .
OW18 Na2 Na3 137.2(24) . .
OW14 Na2 Na3 38.0(18) 2 .
O1 Na2 Na3 111.6(22) 2 .
OW20 Na2 Na3 43.4(21) 1_655 .
OW21 Na2 Na3 65.5(23) 1_655 .
OW8 Na2 Na3 140.4(23) 2 .
O12 Na2 Na3 86.9(21) 1_655 .
O9 Na2 Na3 75.5(19) . .
OW18 Na2 Na4 117.9(21) . .
OW14 Na2 Na4 49.3(16) 2 .
O1 Na2 Na4 122.1(19) 2 .
OW20 Na2 Na4 29.5(17) 1_655 .
OW21 Na2 Na4 50.4(21) 1_655 .
OW8 Na2 Na4 125.4(19) 2 .
O12 Na2 Na4 71.1(16) 1_655 .
O9 Na2 Na4 85.7(16) . .
Na3 Na2 Na4 21.9(19) . .
Na4 Na3 OW14 114.1(64) . 2
Na4 Na3 O7 161.2(67) . .
OW14 Na3 O7 76.7(32) 2 .
Na4 Na3 OW20 69.2(50) . 1_655
OW14 Na3 OW20 83.4(33) 2 1_655
O7 Na3 OW20 98.1(36) . 1_655
Na4 Na3 O16 102.3(58) . 2_545
OW14 Na3 O16 84.7(33) 2 2_545
O7 Na3 O16 93.8(35) . 2_545
OW20 Na3 O16 160.7(47) 1_655 2_545
Na4 Na3 OW2 58.3(46) . .
OW14 Na3 OW2 159.9(43) 2 .
O7 Na3 OW2 106.2(34) . .
OW20 Na3 OW2 76.5(28) 1_655 .
O16 Na3 OW2 114.5(33) 2_545 .
Na4 Na3 OW1 109.2(57) . .
OW14 Na3 OW1 135.6(45) 2 .
O7 Na3 OW1 64.9(24) . .
OW20 Na3 OW1 122.0(38) 1_655 .
O16 Na3 OW1 76.8(25) 2_545 .
OW2 Na3 OW1 59.1(18) . .
Na4 Na3 Na2 104.5(56) . .
OW14 Na3 Na2 41.3(18) 2 .
O7 Na3 Na2 72.8(25) . .
OW20 Na3 Na2 45.7(20) 1_655 .
O16 Na3 Na2 125.8(35) 2_545 .
OW2 Na3 Na2 119.7(30) . .
OW1 Na3 Na2 133.6(34) . .
Na4 Na3 W2 135.6(59) . .
OW14 Na3 W2 91.4(32) 2 .
O7 Na3 W2 25.6(11) . .
OW20 Na3 W2 79.0(27) 1_655 .
O16 Na3 W2 116.4(35) 2_545 .
OW2 Na3 W2 85.2(24) . .
OW1 Na3 W2 63.0(19) . .
Na2 Na3 W2 70.5(20) . .
Na3 Na4 OW20 71.1(50) . 1_655
Na3 Na4 OW11 101.7(57) . 1_655
OW20 Na4 OW11 120.5(38) 1_655 1_655
Na3 Na4 OW2 89.7(56) . .
OW20 Na4 OW2 86.7(32) 1_655 .
OW11 Na4 OW2 152.6(40) 1_655 .
Na3 Na4 O15 120.0(58) . 1_655
OW20 Na4 O15 60.0(23) 1_655 1_655
OW11 Na4 O15 77.6(26) 1_655 1_655
OW2 Na4 O15 118.2(35) . 1_655
Na3 Na4 Na5 114.0(56) . .
OW20 Na4 Na5 70.1(25) 1_655 .
OW11 Na4 Na5 144.0(39) 1_655 .
OW2 Na4 Na5 37.7(16) . .
O15 Na4 Na5 80.7(23) 1_655 .
Na3 Na4 Na2 53.5(45) . .
OW20 Na4 Na2 31.3(18) 1_655 .
OW11 Na4 Na2 96.0(26) 1_655 .
OW2 Na4 Na2 110.6(30) . .
O15 Na4 Na2 66.7(18) 1_655 .
Na5 Na4 Na2 101.3(23) . .
Na6 Na5 OW2 134.3(31) . .
Na6 Na5 OW19 143.9(33) . 3_565
OW2 Na5 OW19 81.2(19) . 3_565
Na6 Na5 OW7 65.8(21) . 3_565
OW2 Na5 OW7 70.9(15) . 3_565
OW19 Na5 OW7 142.0(25) 3_565 3_565
Na6 Na5 O26 83.9(24) . 3_565
OW2 Na5 O26 120.2(21) . 3_565
OW19 Na5 O26 69.2(16) 3_565 3_565
OW7 Na5 O26 103.0(18) 3_565 3_565
Na6 Na5 O19 81.7(24) . 1_655
OW2 Na5 O19 103.2(19) . 1_655
OW19 Na5 O19 97.7(20) 3_565 1_655
OW7 Na5 O19 113.1(18) 3_565 1_655
O26 Na5 O19 130.6(20) 3_565 1_655
Na6 Na5 W9 90.4(24) . 3_565
OW2 Na5 W9 91.6(16) . 3_565
OW19 Na5 W9 81.2(17) 3_565 3_565
OW7 Na5 W9 74.6(12) 3_565 3_565
O26 Na5 W9 35.0(7) 3_565 3_565
O19 Na5 W9 164.9(19) 1_655 3_565
Na6 Na5 Na4 106.7(28) . .
OW2 Na5 Na4 42.8(18) . .
OW19 Na5 Na4 105.7(23) 3_565 .
OW7 Na5 Na4 70.5(19) 3_565 .
O26 Na5 Na4 162.7(25) 3_565 .
O19 Na5 Na4 65.6(19) 1_655 .
W9 Na5 Na4 129.4(21) 3_565 .
Na5 Na6 OW7 80.5(23) . 3_565
Na5 Na6 OW5 150.8(26) . 3_565
OW7 Na6 OW5 73.7(8) 3_565 3_565
Na5 Na6 O19 67.3(23) . 1_655
OW7 Na6 O19 113.1(11) 3_565 1_655
OW5 Na6 O19 136.0(11) 3_565 1_655
Na5 Na6 O26 65.4(22) . 3_565
OW7 Na6 O26 101.4(10) 3_565 3_565
OW5 Na6 O26 106.2(10) 3_565 3_565
O19 Na6 O26 114.1(9) 1_655 3_565
Na5 Na6 Na6 142.6(26) . 3_665
OW7 Na6 Na6 136.8(13) 3_565 3_665
OW5 Na6 Na6 64.8(8) 3_565 3_665
O19 Na6 Na6 89.8(10) 1_655 3_665
O26 Na6 Na6 101.4(10) 3_565 3_665
Na6 OW7 Na5 33.7(12) 3_565 3_565
Na3 OW14 Na2 100.7(28) 2_545 2_545
OW21 OW20 Na4 150.8(58) . 1_455
OW21 OW20 Na3 168.8(58) . 1_455
Na4 OW20 Na3 39.7(28) 1_455 1_455
OW21 OW20 Na2 79.0(45) . 1_455
Na4 OW20 Na2 119.1(31) 1_455 1_455
Na3 OW20 Na2 90.8(29) 1_455 1_455
OW20 OW21 Na2 78.9(46) . 1_455

loop_
_geom_bond_atom_site_label_1
_geom_bond_atom_site_label_2
_geom_bond_distance
_geom_bond_site_symmetry_2
W1 O1 1.732(12) .
W1 O2 1.781(11) .
W1 O3 1.907(10) .
W1 O4 1.957(11) .
W1 O5 2.051(10) .
W1 O6 2.321(10) .
W2 O7 1.742(12) .
W2 O8 1.795(11) .
W2 O3 1.923(10) .
W2 O9 1.950(10) .
W2 O10 2.018(10) .
W2 O11 2.305(9) .
W2 Na3 3.60(10) .
W3 O12 1.731(11) .
W3 O13 1.876(11) .
W3 O5 1.881(10) .
W3 O14 1.901(11) .
W3 O15 1.907(11) .
W3 O6 2.399(10) .
W4 O16 1.710(11) .
W4 O14 1.892(10) .
W4 O10 1.898(10) .
W4 O17 1.904(10) .
W4 O18 1.923(10) .
W4 O11 2.406(9) .
W5 O19 1.700(12) .
W5 O20 1.788(12) .
W5 O4 1.917(11) .
W5 O21 1.951(10) .
W5 O15 1.988(11) .
W5 O6 2.351(10) .
W6 O22 1.742(13) .
W6 O23 1.785(11) 3_565
W6 O9 1.919(10) .
W6 O24 1.938(10) .
W6 O18 1.981(10) .
W6 O11 2.339(9) .
W7 O25 1.715(12) .
W7 O26 1.862(10) .
W7 O21 1.896(10) .
W7 O27 1.949(10) .
W7 O13 1.962(11) .
W7 O28 2.411(10) .
W8 O29 1.710(11) .
W8 O30 1.849(10) .
W8 O24 1.899(10) .
W8 O27 1.920(10) .
W8 O17 1.954(10) .
W8 O28 2.469(10) .
W9 O31 1.759(11) 3_565
W9 O32 1.766(12) .
W9 O33 1.769(12) .
W9 O30 2.073(10) .
W9 O26 2.073(10) .
W9 O28 2.335(10) .
W9 Na5 3.56(5) 3_565
Te1 O6 1.887(10) .
Te1 O28 1.892(10) .
Te1 O11 1.898(9) .
Mn1 O31 2.121(12) .
Mn1 O8 2.125(11) .
Mn1 O2 2.139(12) .
Mn1 OW3 2.15(2) .
Mn1 OW1 2.20(2) .
Mn1 OW2 2.25(2) .
Mn2 O20 2.080(12) .
Mn2 O33 2.108(12) .
Mn2 O23 2.119(11) .
Mn2 O32 2.122(12) 3_565
Mn2 OW4 2.176(13) .
Mn2 OW5 2.20(2) .
Mn2 Na1 3.52(2) 3_465
O1 Na2 2.45(4) 2_545
O7 Na3 2.46(11) .
O9 Na2 2.81(4) .
O12 Na2 2.71(4) 1_455
O15 Na4 2.97(10) 1_455
O16 Na3 2.55(10) 2
O19 Na5 2.58(5) 1_455
O19 Na6 2.76(3) 1_455
O22 Na1 2.48(2) 1_655
O23 W6 1.785(11) 3_565
O25 Na1 2.42(2) .
O26 Na5 2.56(5) 3_565
O26 Na6 2.80(3) 3_565
O31 W9 1.759(11) 3_565
O32 Mn2 2.122(12) 3_565
OW1 Na3 3.10(10) .
OW2 Na5 2.33(5) .
OW2 Na4 2.59(10) .
OW2 Na3 3.04(10) .
OW4 Na1 2.57(2) 3_465
OW5 Na1 2.45(2) 3_465
OW5 Na6 2.68(3) 3_565
Na1 OW17 2.08(4) 3_475
Na1 OW16 2.42(3) 3_465
Na1 OW5 2.45(2) 3_465
Na1 O22 2.48(2) 1_455
Na1 OW4 2.57(2) 3_465
Na1 Mn2 3.52(2) 3_465
Na2 OW18 2.03(5) .
Na2 OW14 2.33(5) 2
Na2 O1 2.45(4) 2
Na2 OW20 2.49(5) 1_655
Na2 OW21 2.49(7) 1_655
Na2 OW8 2.61(4) 2
Na2 O12 2.71(4) 1_655
Na2 Na3 3.47(10) .
Na2 Na4 4.18(10) .
Na3 Na4 1.61(11) .
Na3 OW14 2.18(10) 2
Na3 OW20 2.39(11) 1_655
Na3 O16 2.55(10) 2_545
Na4 OW20 2.36(10) 1_655
Na4 OW11 2.55(10) 1_655
Na4 O15 2.97(10) 1_655
Na4 Na5 3.75(11) .
Na5 Na6 1.44(5) .
Na5 OW19 2.36(6) 3_565
Na5 OW7 2.56(5) 3_565
Na5 O26 2.56(5) 3_565
Na5 O19 2.58(5) 1_655
Na5 W9 3.56(5) 3_565
Na6 OW7 2.36(3) 3_565
Na6 OW5 2.68(3) 3_565
Na6 O19 2.76(3) 1_655
Na6 O26 2.80(3) 3_565
Na6 Na6 3.88(5) 3_665
OW7 Na6 2.36(3) 3_565
OW7 Na5 2.56(5) 3_565
OW8 Na2 2.61(4) 2_545
OW11 Na4 2.55(10) 1_455
OW14 Na3 2.18(10) 2_545
OW14 Na2 2.33(5) 2_545
OW16 Na1 2.42(3) 3_465
OW17 Na1 2.08(4) 3_475
OW19 Na5 2.36(6) 3_565
OW20 OW21 0.95(6) .
OW20 Na4 2.36(10) 1_455
OW20 Na3 2.39(11) 1_455
OW20 Na2 2.49(5) 1_455
OW21 Na2 2.49(7) 1_455
OW22 OW23 1.59(7) 2_545
OW23 OW22 1.59(7) 2
